data_4072355
loop_
_publ_author_name
'Wagler, J\"org'
'Hill, Anthony F.'

_publ_section_title
;
 Ring Opening of Organosilicon-Substituted Benzoxazolinone: A Convenient
 Route to Chelating Ureato and Carbamido Ligands
;
_journal_issue 24
_journal_name_full Organometallics
_journal_page_first 6579
_journal_paper_doi 10.1021/om800796z
_journal_volume 27
_journal_year 2008
_chemical_formula_moiety 'C16 H14 N2 O4 Si'
_chemical_formula_sum 'C16 H14 N2 O4 Si'
_chemical_formula_weight 326.38
_chemical_name_systematic
;
 ?
;
_space_group_IT_number 19
_symmetry_cell_setting orthorhombic
_symmetry_space_group_name_Hall 'P 2ac 2ab'
_symmetry_space_group_name_H-M 'P 21 21 21'
_atom_sites_solution_hydrogens geom
_atom_sites_solution_primary direct
_atom_sites_solution_secondary difmap
_audit_creation_method SHELXL-97
_cell_angle_alpha 90.00
_cell_angle_beta 90.00
_cell_angle_gamma 90.00
_cell_formula_units_Z 4
_cell_length_a 7.3257(2)
_cell_length_b 13.6736(4)
_cell_length_c 14.8738(4)
_cell_measurement_reflns_used 34517
_cell_measurement_temperature 110(2)
_cell_measurement_theta_max 32.032
_cell_measurement_theta_min 2.546
_cell_volume 1489.89(7)
_computing_structure_refinement 'SHELXL-97 (Sheldrick, 1997)'
_diffrn_ambient_temperature 110(2)
_diffrn_measured_fraction_theta_full 0.999
_diffrn_measured_fraction_theta_max 0.999
_diffrn_measurement_device_type 'Nonius Kappa CCD area detector'
_diffrn_measurement_method 'phi and omega scans'
_diffrn_radiation_monochromator graphite
_diffrn_radiation_source 'fine-focus sealed tube'
_diffrn_radiation_type MoK\a
_diffrn_radiation_wavelength 0.71073
_diffrn_reflns_av_R_equivalents 0.0476
_diffrn_reflns_av_sigmaI/netI 0.0324
_diffrn_reflns_limit_h_max 10
_diffrn_reflns_limit_h_min -9
_diffrn_reflns_limit_k_max 19
_diffrn_reflns_limit_k_min -15
_diffrn_reflns_limit_l_max 20
_diffrn_reflns_limit_l_min -20
_diffrn_reflns_number 20136
_diffrn_reflns_theta_full 30.00
_diffrn_reflns_theta_max 30.00
_diffrn_reflns_theta_min 2.74
_exptl_absorpt_coefficient_mu 0.180
_exptl_absorpt_correction_T_max 0.986
_exptl_absorpt_correction_T_min 0.912
_exptl_absorpt_correction_type multi-scan
_exptl_absorpt_process_details SORTAV
_exptl_crystal_colour colorless
_exptl_crystal_density_diffrn 1.455
_exptl_crystal_density_method 'not measured'
_exptl_crystal_description needle
_exptl_crystal_F_000 680
_exptl_crystal_size_max 0.40
_exptl_crystal_size_mid 0.10
_exptl_crystal_size_min 0.08
_refine_diff_density_max 0.300
_refine_diff_density_min -0.276
_refine_diff_density_rms 0.051
_refine_ls_extinction_method none
_refine_ls_goodness_of_fit_ref 1.060
_refine_ls_hydrogen_treatment constr
_refine_ls_matrix_type full
_refine_ls_number_parameters 210
_refine_ls_number_reflns 2481
_refine_ls_number_restraints 0
_refine_ls_restrained_S_all 1.060
_refine_ls_R_factor_all 0.0439
_refine_ls_R_factor_gt 0.0345
_refine_ls_shift/su_max 0.000
_refine_ls_shift/su_mean 0.000
_refine_ls_structure_factor_coef Fsqd
_refine_ls_weighting_details 'calc w=1/[\s^2^(Fo^2^)+(0.0466P)^2^+0.3622P] where P=(Fo^2^+2Fc^2^)/3'
_refine_ls_weighting_scheme calc
_refine_ls_wR_factor_gt 0.0834
_refine_ls_wR_factor_ref 0.0873
_reflns_number_gt 2190
_reflns_number_total 2481
_reflns_threshold_expression >2sigma(I)
_cod_data_source_file om800796z_si_003.cif
_cod_data_source_block compd5b
_cod_original_sg_symbol_Hall P2ac2ab
_cod_original_sg_symbol_H-M P212121
_cod_database_code 4072355

loop_
_symmetry_equiv_pos_as_xyz
'x, y, z'
'-x+1/2, -y, z+1/2'
'-x, y+1/2, -z+1/2'
'x+1/2, -y+1/2, -z'

loop_
_atom_site_label
_atom_site_type_symbol
_atom_site_fract_x
_atom_site_fract_y
_atom_site_fract_z
_atom_site_U_iso_or_equiv
_atom_site_adp_type
_atom_site_occupancy
_atom_site_symmetry_multiplicity
_atom_site_calc_flag
_atom_site_refinement_flags
Si1 Si 0.02240(8) 0.48950(4) 0.67029(3) 0.02108(12) Uani 1 1 d .
O1 O 0.0615(2) 0.28908(12) 0.76460(9) 0.0301(3) Uani 1 1 d .
O2 O 0.0526(2) 0.20352(10) 0.63473(9) 0.0264(3) Uani 1 1 d .
O3 O 0.3948(2) 0.54261(12) 0.58703(11) 0.0294(3) Uani 1 1 d .
O4 O 0.2685(2) 0.62609(11) 0.47155(9) 0.0256(3) Uani 1 1 d .
N1 N 0.0387(3) 0.36813(12) 0.62598(10) 0.0225(3) Uani 1 1 d .
N2 N 0.0800(2) 0.56375(13) 0.57700(11) 0.0220(3) Uani 1 1 d .
C1 C 0.0521(3) 0.28892(15) 0.68358(13) 0.0241(4) Uani 1 1 d .
C2 C 0.0295(3) 0.33025(14) 0.53720(13) 0.0219(4) Uani 1 1 d .
C3 C 0.0144(3) 0.37222(15) 0.45288(13) 0.0259(4) Uani 1 1 d .
H3 H 0.0080 0.4412 0.4456 0.031 Uiso 1 1 calc R
C4 C 0.0087(3) 0.30926(15) 0.37876(13) 0.0276(4) Uani 1 1 d .
H4 H -0.0021 0.3362 0.3201 0.033 Uiso 1 1 calc R
C5 C 0.0186(3) 0.20831(16) 0.38874(13) 0.0286(4) Uani 1 1 d .
H5 H 0.0154 0.1677 0.3370 0.034 Uiso 1 1 calc R
C6 C 0.0331(3) 0.16581(15) 0.47376(14) 0.0284(4) Uani 1 1 d .
H6 H 0.0384 0.0969 0.4817 0.034 Uiso 1 1 calc R
C7 C 0.0394(3) 0.22884(14) 0.54497(13) 0.0237(4) Uani 1 1 d .
C8 C 0.2600(3) 0.57391(15) 0.55060(14) 0.0239(4) Uani 1 1 d .
C9 C -0.0287(3) 0.61101(13) 0.51086(12) 0.0205(4) Uani 1 1 d .
C10 C -0.2162(3) 0.62109(15) 0.49909(13) 0.0237(4) Uani 1 1 d .
H10 H -0.3006 0.5956 0.5415 0.028 Uiso 1 1 calc R
C11 C -0.2743(3) 0.67034(15) 0.42213(13) 0.0252(4) Uani 1 1 d .
H11 H -0.4015 0.6780 0.4120 0.030 Uiso 1 1 calc R
C12 C -0.1521(3) 0.70854(16) 0.35974(14) 0.0263(4) Uani 1 1 d .
H12 H -0.1973 0.7423 0.3085 0.032 Uiso 1 1 calc R
C13 C 0.0360(3) 0.69799(15) 0.37142(13) 0.0257(4) Uani 1 1 d .
H13 H 0.1214 0.7236 0.3295 0.031 Uiso 1 1 calc R
C14 C 0.0902(3) 0.64842(15) 0.44712(14) 0.0234(4) Uani 1 1 d .
C15 C 0.1866(3) 0.50751(17) 0.76218(13) 0.0288(4) Uani 1 1 d .
H15A H 0.3052 0.4803 0.7448 0.043 Uiso 1 1 calc R
H15B H 0.1424 0.4743 0.8163 0.043 Uiso 1 1 calc R
H15C H 0.1997 0.5776 0.7744 0.043 Uiso 1 1 calc R
C16 C -0.2125(3) 0.51520(17) 0.70709(13) 0.0272(4) Uani 1 1 d .
H16A H -0.2251 0.5851 0.7202 0.041 Uiso 1 1 calc R
H16B H -0.2396 0.4772 0.7613 0.041 Uiso 1 1 calc R
H16C H -0.2980 0.4970 0.6593 0.041 Uiso 1 1 calc R

loop_
_atom_site_aniso_label
_atom_site_aniso_U_11
_atom_site_aniso_U_22
_atom_site_aniso_U_33
_atom_site_aniso_U_23
_atom_site_aniso_U_13
_atom_site_aniso_U_12
Si1 0.0210(2) 0.0227(2) 0.0195(2) -0.00135(19) -0.0007(2) 0.0006(2)
O1 0.0342(9) 0.0341(8) 0.0221(6) 0.0029(6) 0.0017(6) 0.0004(7)
O2 0.0315(8) 0.0235(7) 0.0242(6) 0.0010(5) 0.0012(6) -0.0008(6)
O3 0.0203(7) 0.0321(8) 0.0359(8) 0.0013(6) -0.0007(6) 0.0033(6)
O4 0.0195(7) 0.0294(7) 0.0278(7) -0.0010(6) 0.0033(6) -0.0001(6)
N1 0.0241(8) 0.0230(8) 0.0203(7) -0.0002(6) -0.0007(7) 0.0007(7)
N2 0.0195(8) 0.0227(8) 0.0237(8) -0.0013(6) -0.0001(6) -0.0002(6)
C1 0.0207(9) 0.0253(9) 0.0263(9) 0.0000(7) 0.0019(8) 0.0004(8)
C2 0.0192(9) 0.0237(9) 0.0229(8) -0.0037(7) 0.0001(8) -0.0008(8)
C3 0.0298(11) 0.0237(9) 0.0241(8) -0.0009(7) -0.0019(9) 0.0001(8)
C4 0.0293(11) 0.0319(10) 0.0216(9) -0.0015(8) -0.0018(8) -0.0011(9)
C5 0.0294(11) 0.0303(10) 0.0260(9) -0.0075(8) -0.0011(9) -0.0004(9)
C6 0.0318(11) 0.0227(9) 0.0307(10) -0.0037(8) -0.0011(9) -0.0023(9)
C7 0.0221(9) 0.0254(9) 0.0236(8) 0.0017(7) 0.0016(8) -0.0015(8)
C8 0.0222(10) 0.0230(9) 0.0266(9) -0.0041(7) 0.0015(8) -0.0001(8)
C9 0.0221(9) 0.0196(8) 0.0197(8) -0.0017(6) 0.0006(7) 0.0009(8)
C10 0.0215(9) 0.0254(9) 0.0243(9) 0.0001(8) 0.0023(8) -0.0014(8)
C11 0.0236(10) 0.0268(10) 0.0253(9) -0.0026(8) -0.0008(8) 0.0029(8)
C12 0.0311(11) 0.0262(10) 0.0217(8) -0.0003(8) -0.0018(8) -0.0004(9)
C13 0.0282(11) 0.0266(9) 0.0223(8) -0.0014(7) 0.0051(9) -0.0041(9)
C14 0.0216(9) 0.0236(9) 0.0251(9) -0.0043(8) 0.0024(8) -0.0002(8)
C15 0.0299(10) 0.0311(10) 0.0255(9) -0.0041(9) -0.0059(8) -0.0004(10)
C16 0.0259(10) 0.0320(10) 0.0238(9) 0.0010(8) 0.0033(8) 0.0020(9)

loop_
_atom_type_symbol
_atom_type_description
_atom_type_scat_dispersion_real
_atom_type_scat_dispersion_imag
_atom_type_scat_source
C C 0.0033 0.0016 'International Tables Vol C Tables 4.2.6.8 and 6.1.1.4'
H H 0.0000 0.0000 'International Tables Vol C Tables 4.2.6.8 and 6.1.1.4'
N N 0.0061 0.0033 'International Tables Vol C Tables 4.2.6.8 and 6.1.1.4'
O O 0.0106 0.0060 'International Tables Vol C Tables 4.2.6.8 and 6.1.1.4'
Si Si 0.0817 0.0704 'International Tables Vol C Tables 4.2.6.8 and 6.1.1.4'

loop_
_geom_angle_atom_site_label_1
_geom_angle_atom_site_label_2
_geom_angle_atom_site_label_3
_geom_angle
N2 Si1 N1 103.14(8)
N2 Si1 C15 110.50(9)
N1 Si1 C15 110.77(9)
N2 Si1 C16 110.27(9)
N1 Si1 C16 110.43(10)
C15 Si1 C16 111.44(10)
C1 O2 C7 107.30(15)
C8 O4 C14 107.16(16)
C1 N1 C2 107.06(16)
C1 N1 Si1 120.16(13)
C2 N1 Si1 132.65(13)
C8 N2 C9 106.99(16)
C8 N2 Si1 120.49(14)
C9 N2 Si1 132.05(14)
O1 C1 O2 121.93(19)
O1 C1 N1 128.3(2)
O2 C1 N1 109.73(16)
C3 C2 C7 119.48(17)
C3 C2 N1 134.05(17)
C7 C2 N1 106.46(17)
C2 C3 C4 117.46(18)
C2 C3 H3 121.3
C4 C3 H3 121.3
C5 C4 C3 121.68(19)
C5 C4 H4 119.2
C3 C4 H4 119.2
C4 C5 C6 120.94(18)
C4 C5 H5 119.5
C6 C5 H5 119.5
C7 C6 C5 116.25(18)
C7 C6 H6 121.9
C5 C6 H6 121.9
C6 C7 O2 126.37(18)
C6 C7 C2 124.18(19)
O2 C7 C2 109.45(17)
O3 C8 O4 122.11(19)
O3 C8 N2 128.17(19)
O4 C8 N2 109.71(17)
C14 C9 C10 119.86(19)
C14 C9 N2 106.82(18)
C10 C9 N2 133.26(19)
C9 C10 C11 116.91(19)
C9 C10 H10 121.5
C11 C10 H10 121.5
C12 C11 C10 122.2(2)
C12 C11 H11 118.9
C10 C11 H11 118.9
C11 C12 C13 120.9(2)
C11 C12 H12 119.6
C13 C12 H12 119.6
C14 C13 C12 116.0(2)
C14 C13 H13 122.0
C12 C13 H13 122.0
C13 C14 C9 124.2(2)
C13 C14 O4 126.49(19)
C9 C14 O4 109.32(18)
Si1 C15 H15A 109.5
Si1 C15 H15B 109.5
H15A C15 H15B 109.5
Si1 C15 H15C 109.5
H15A C15 H15C 109.5
H15B C15 H15C 109.5
Si1 C16 H16A 109.5
Si1 C16 H16B 109.5
H16A C16 H16B 109.5
Si1 C16 H16C 109.5
H16A C16 H16C 109.5
H16B C16 H16C 109.5

loop_
_geom_bond_atom_site_label_1
_geom_bond_atom_site_label_2
_geom_bond_distance
Si1 N2 1.7703(18)
Si1 N1 1.7897(17)
Si1 C15 1.837(2)
Si1 C16 1.840(2)
O1 C1 1.207(2)
O2 C1 1.375(2)
O2 C7 1.383(2)
O3 C8 1.205(3)
O4 C8 1.377(3)
O4 C14 1.390(3)
N1 C1 1.384(2)
N1 C2 1.420(2)
N2 C8 1.383(3)
N2 C9 1.421(2)
C2 C3 1.384(3)
C2 C7 1.393(3)
C3 C4 1.399(3)
C3 H3 0.9500
C4 C5 1.390(3)
C4 H4 0.9500
C5 C6 1.396(3)
C5 H5 0.9500
C6 C7 1.366(3)
C6 H6 0.9500
C9 C14 1.385(3)
C9 C10 1.391(3)
C10 C11 1.395(3)
C10 H10 0.9500
C11 C12 1.391(3)
C11 H11 0.9500
C12 C13 1.396(3)
C12 H12 0.9500
C13 C14 1.373(3)
C13 H13 0.9500
C15 H15A 0.9800
C15 H15B 0.9800
C15 H15C 0.9800
C16 H16A 0.9800
C16 H16B 0.9800
C16 H16C 0.9800

loop_
_geom_torsion_atom_site_label_1
_geom_torsion_atom_site_label_2
_geom_torsion_atom_site_label_3
_geom_torsion_atom_site_label_4
_geom_torsion
N2 Si1 N1 C1 162.41(16)
C15 Si1 N1 C1 44.16(19)
C16 Si1 N1 C1 -79.78(18)
N2 Si1 N1 C2 -22.4(2)
C15 Si1 N1 C2 -140.6(2)
C16 Si1 N1 C2 95.5(2)
N1 Si1 N2 C8 -76.89(17)
C15 Si1 N2 C8 41.54(18)
C16 Si1 N2 C8 165.18(16)
N1 Si1 N2 C9 94.11(18)
C15 Si1 N2 C9 -147.47(17)
C16 Si1 N2 C9 -23.8(2)
C7 O2 C1 O1 179.7(2)
C7 O2 C1 N1 0.0(2)
C2 N1 C1 O1 -179.4(2)
Si1 N1 C1 O1 -3.1(3)
C2 N1 C1 O2 0.3(2)
Si1 N1 C1 O2 176.65(14)
C1 N1 C2 C3 179.6(2)
Si1 N1 C2 C3 3.9(4)
C1 N1 C2 C7 -0.5(2)
Si1 N1 C2 C7 -176.19(16)
C7 C2 C3 C4 0.3(3)
N1 C2 C3 C4 -179.8(2)
C2 C3 C4 C5 -0.2(4)
C3 C4 C5 C6 0.5(4)
C4 C5 C6 C7 -0.8(4)
C5 C6 C7 O2 179.6(2)
C5 C6 C7 C2 1.0(4)
C1 O2 C7 C6 -179.1(2)
C1 O2 C7 C2 -0.3(2)
C3 C2 C7 C6 -0.7(4)
N1 C2 C7 C6 179.4(2)
C3 C2 C7 O2 -179.59(19)
N1 C2 C7 O2 0.5(3)
C14 O4 C8 O3 178.37(19)
C14 O4 C8 N2 -0.6(2)
C9 N2 C8 O3 -178.3(2)
Si1 N2 C8 O3 -5.3(3)
C9 N2 C8 O4 0.6(2)
Si1 N2 C8 O4 173.59(12)
C8 N2 C9 C14 -0.3(2)
Si1 N2 C9 C14 -172.19(14)
C8 N2 C9 C10 176.8(2)
Si1 N2 C9 C10 4.9(3)
C14 C9 C10 C11 -0.6(3)
N2 C9 C10 C11 -177.32(19)
C9 C10 C11 C12 -0.4(3)
C10 C11 C12 C13 0.7(3)
C11 C12 C13 C14 0.0(3)
C12 C13 C14 C9 -1.0(3)
C12 C13 C14 O4 177.7(2)
C10 C9 C14 C13 1.3(3)
N2 C9 C14 C13 178.84(18)
C10 C9 C14 O4 -177.61(17)
N2 C9 C14 O4 -0.1(2)
C8 O4 C14 C13 -178.47(19)
C8 O4 C14 C9 0.4(2)
